data_4102840
loop_
_publ_author_name
'Holger Braunschweig'
'Peter Brenner'
'Manuela Gross'
'Krzysztof Radacki'

_publ_contact_author_address
; Institut fuer Anorganische Chemie
Universitaet Wuerzburg
Am Hubland
97074 Wuerzburg, Germany
;
_publ_contact_author_email H.Braunschweig@mail.uni-wuerzburg.de
_publ_contact_author_fax +49-931-8884623
_publ_contact_author_name 'Prof. Dr. Holger Braunschweig'
_publ_contact_author_phone +49-931-8885260
_publ_section_title
;
 Reactivity of [1],[1]Disilamolybdenocenophane toward Zerovalent Platinum
 Complexes
;
_journal_name_full 'Journal of the American Chemical Society'
_journal_page_first 11343
_journal_page_last 11349
_journal_paper_doi 10.1021/ja1049548
_journal_volume 132
_journal_year 2010
_chemical_formula_moiety 'C32 H53 Mo P Pt Si2'
_chemical_formula_sum 'C32 H53 Mo P Pt Si2'
_chemical_formula_weight 815.92
_chemical_name_common
;
?
;
_chemical_name_systematic
; 
?
;
_space_group_IT_number 2
_symmetry_cell_setting triclinic
_symmetry_space_group_name_Hall '-P 1'
_symmetry_space_group_name_H-M 'P -1'
_atom_sites_solution_hydrogens geom
_atom_sites_solution_primary direct
_atom_sites_solution_secondary difmap
_audit_creation_method SHELXL-97
_cell_angle_alpha 93.760(6)
_cell_angle_beta 99.869(5)
_cell_angle_gamma 104.304(6)
_cell_formula_units_Z 2
_cell_length_a 9.1633(12)
_cell_length_b 11.3828(16)
_cell_length_c 16.167(2)
_cell_measurement_reflns_used 9906
_cell_measurement_temperature 100(2)
_cell_measurement_theta_max 28.25
_cell_measurement_theta_min 2.38
_cell_volume 1599.5(4)
_computing_cell_refinement 'Saint+ ver. 7.53A (Bruker AXS)'
_computing_data_collection 'APEX2 ver. 2008.3 (Bruker AXS)'
_computing_data_reduction 'Saint+ ver. 7.53A (Bruker AXS)'
_computing_molecular_graphics 'XP ver. 5.1 (Bruker AXS, 1998)'
_computing_publication_material 'SHELXL-97 (Sheldrick, 2008)'
_computing_structure_refinement 'SHELXL-97 (Sheldrick, 1997)'
_computing_structure_solution 'SHELXS-97 (Sheldrick, 1990)'
_diffrn_ambient_temperature 100(2)
_diffrn_measured_fraction_theta_full 1.000
_diffrn_measured_fraction_theta_max 0.990
_diffrn_measurement_device_type 'Bruker APEX-II CCD'
_diffrn_measurement_method '\f and \w scans'
_diffrn_radiation_monochromator 'multi-layer mirror'
_diffrn_radiation_source 'rotating anode'
_diffrn_radiation_type MoK\a
_diffrn_radiation_wavelength 0.71073
_diffrn_reflns_av_R_equivalents 0.0495
_diffrn_reflns_av_sigmaI/netI 0.0283
_diffrn_reflns_limit_h_max 12
_diffrn_reflns_limit_h_min -12
_diffrn_reflns_limit_k_max 15
_diffrn_reflns_limit_k_min -14
_diffrn_reflns_limit_l_max 20
_diffrn_reflns_limit_l_min -21
_diffrn_reflns_number 58089
_diffrn_reflns_theta_full 26.00
_diffrn_reflns_theta_max 28.34
_diffrn_reflns_theta_min 1.86
_exptl_absorpt_coefficient_mu 4.905
_exptl_absorpt_correction_T_max 0.7457
_exptl_absorpt_correction_T_min 0.6280
_exptl_absorpt_correction_type multi-scan
_exptl_absorpt_process_details 'Sadabs 2008/1 (Brucker 2008)'
_exptl_crystal_colour yellow
_exptl_crystal_density_diffrn 1.694
_exptl_crystal_density_method 'not measured'
_exptl_crystal_description block
_exptl_crystal_F_000 816
_exptl_crystal_size_max 0.09
_exptl_crystal_size_mid 0.06
_exptl_crystal_size_min 0.04
_refine_diff_density_max 2.194
_refine_diff_density_min -0.922
_refine_diff_density_rms 0.109
_refine_ls_extinction_method none
_refine_ls_goodness_of_fit_ref 1.056
_refine_ls_hydrogen_treatment mixed
_refine_ls_matrix_type full
_refine_ls_number_parameters 341
_refine_ls_number_reflns 7896
_refine_ls_number_restraints 0
_refine_ls_restrained_S_all 1.056
_refine_ls_R_factor_all 0.0229
_refine_ls_R_factor_gt 0.0206
_refine_ls_shift/su_max 0.003
_refine_ls_shift/su_mean 0.000
_refine_ls_structure_factor_coef Fsqd
_refine_ls_weighting_details 'calc w=1/[\s^2^(Fo^2^)+(0.0240P)^2^+1.7312P] where P=(Fo^2^+2Fc^2^)/3'
_refine_ls_weighting_scheme calc
_refine_ls_wR_factor_gt 0.0514
_refine_ls_wR_factor_ref 0.0525
_reflns_number_gt 7465
_reflns_number_total 7896
_reflns_threshold_expression >2sigma(I)
_cod_data_source_file ja1049548_si_002_4.cif
_cod_data_source_block 6
_cod_database_code 4102840

loop_
_symmetry_equiv_pos_as_xyz
'x, y, z'
'-x, -y, -z'

loop_
_atom_site_label
_atom_site_type_symbol
_atom_site_fract_x
_atom_site_fract_y
_atom_site_fract_z
_atom_site_U_iso_or_equiv
_atom_site_adp_type
_atom_site_occupancy
_atom_site_symmetry_multiplicity
_atom_site_calc_flag
_atom_site_refinement_flags
Mo1 Mo 0.77547(2) 0.535905(18) 0.154345(13) 0.01234(5) Uani 1 1 d .
Si1 Si 0.46762(8) 0.45663(6) 0.19828(4) 0.01442(13) Uani 1 1 d .
C1 C 0.2754(3) 0.4229(2) 0.12545(17) 0.0194(5) Uani 1 1 d .
H1A H 0.2259 0.3352 0.1198 0.029 Uiso 1 1 calc R
H1B H 0.2893 0.4477 0.0698 0.029 Uiso 1 1 calc R
H1C H 0.2107 0.4681 0.1488 0.029 Uiso 1 1 calc R
C2 C 0.4451(3) 0.3887(2) 0.29944(17) 0.0220(6) Uani 1 1 d .
H2A H 0.3818 0.4283 0.3287 0.033 Uiso 1 1 calc R
H2B H 0.5464 0.4011 0.3355 0.033 Uiso 1 1 calc R
H2C H 0.3954 0.3011 0.2869 0.033 Uiso 1 1 calc R
Si2 Si 0.90849(8) 0.57058(7) 0.30499(5) 0.01821(14) Uani 1 1 d .
C3 C 0.8358(3) 0.5954(3) 0.40419(17) 0.0254(6) Uani 1 1 d .
H3A H 0.9195 0.6471 0.4473 0.038 Uiso 1 1 calc R
H3B H 0.7973 0.5166 0.4246 0.038 Uiso 1 1 calc R
H3C H 0.7525 0.6355 0.3927 0.038 Uiso 1 1 calc R
C4 C 1.0663(3) 0.4933(3) 0.33254(19) 0.0267(6) Uani 1 1 d .
H4A H 1.1167 0.4879 0.2842 0.040 Uiso 1 1 calc R
H4B H 1.0230 0.4111 0.3466 0.040 Uiso 1 1 calc R
H4C H 1.1415 0.5407 0.3812 0.040 Uiso 1 1 calc R
C1_1 C 0.5765(3) 0.3662(2) 0.14273(16) 0.0162(5) Uani 1 1 d .
C2_1 C 0.7117(3) 0.3367(2) 0.18449(17) 0.0183(5) Uani 1 1 d .
H2_1 H 0.7267 0.3134 0.2400 0.022 Uiso 1 1 calc R
C3_1 C 0.8197(3) 0.3475(2) 0.13028(17) 0.0193(5) Uani 1 1 d .
H3_1 H 0.9194 0.3349 0.1433 0.023 Uiso 1 1 calc R
C4_1 C 0.7508(3) 0.3810(2) 0.05264(17) 0.0189(5) Uani 1 1 d .
H4_1 H 0.7971 0.3946 0.0046 0.023 Uiso 1 1 calc R
C5_1 C 0.6008(3) 0.3907(2) 0.05893(16) 0.0165(5) Uani 1 1 d .
H5_1 H 0.5294 0.4100 0.0156 0.020 Uiso 1 1 calc R
C1_2 C 0.8109(3) 0.7272(2) 0.19497(16) 0.0154(5) Uani 1 1 d .
C2_2 C 0.9473(3) 0.6943(2) 0.23661(16) 0.0169(5) Uani 1 1 d .
C3_2 C 1.0198(3) 0.6605(2) 0.16828(17) 0.0187(5) Uani 1 1 d .
H3_2 H 1.1097 0.6319 0.1754 0.022 Uiso 1 1 calc R
C4_2 C 0.9355(3) 0.6769(2) 0.08974(17) 0.0188(5) Uani 1 1 d .
H4_2 H 0.9583 0.6601 0.0358 0.023 Uiso 1 1 calc R
C5_2 C 0.8110(3) 0.7227(2) 0.10562(16) 0.0168(5) Uani 1 1 d .
H5_2 H 0.7399 0.7464 0.0644 0.020 Uiso 1 1 calc R
Pt1 Pt 0.597567(10) 0.671454(8) 0.225843(5) 0.01212(4) Uani 1 1 d .
H1 H 0.415(3) 0.631(3) 0.2347(19) 0.018 Uiso 1 1 d .
P1 P 0.56746(7) 0.85656(5) 0.27241(4) 0.01063(11) Uani 1 1 d .
C1_3 C 0.4260(3) 0.9037(2) 0.19450(15) 0.0129(5) Uani 1 1 d .
H1_3 H 0.3235 0.8503 0.1985 0.016 Uiso 1 1 calc R
C2_3 C 0.4438(3) 0.8784(2) 0.10267(15) 0.0142(5) Uani 1 1 d .
H2A_3 H 0.5435 0.9296 0.0946 0.017 Uiso 1 1 calc R
H2B_3 H 0.4432 0.7918 0.0910 0.017 Uiso 1 1 calc R
C3_3 C 0.3133(3) 0.9061(2) 0.04077(16) 0.0178(5) Uani 1 1 d .
H3A_3 H 0.3313 0.8947 -0.0175 0.021 Uiso 1 1 calc R
H3B_3 H 0.2150 0.8478 0.0441 0.021 Uiso 1 1 calc R
C4_3 C 0.3016(3) 1.0361(2) 0.06007(16) 0.0196(5) Uani 1 1 d .
H4A_3 H 0.2128 1.0493 0.0210 0.024 Uiso 1 1 calc R
H4B_3 H 0.3955 1.0947 0.0510 0.024 Uiso 1 1 calc R
C5_3 C 0.2821(3) 1.0591(2) 0.15132(16) 0.0181(5) Uani 1 1 d .
H5A_3 H 0.1841 1.0049 0.1592 0.022 Uiso 1 1 calc R
H5B_3 H 0.2782 1.1446 0.1632 0.022 Uiso 1 1 calc R
C6_3 C 0.4157(3) 1.0353(2) 0.21328(15) 0.0144(5) Uani 1 1 d .
H6A_3 H 0.4000 1.0485 0.2719 0.017 Uiso 1 1 calc R
H6B_3 H 0.5131 1.0932 0.2081 0.017 Uiso 1 1 calc R
C1_4 C 0.4911(3) 0.8596(2) 0.37280(15) 0.0135(5) Uani 1 1 d .
H1_4 H 0.5301 0.9448 0.4018 0.016 Uiso 1 1 calc R
C2_4 C 0.5506(3) 0.7755(2) 0.43317(16) 0.0177(5) Uani 1 1 d .
H2A_4 H 0.5094 0.6897 0.4075 0.021 Uiso 1 1 calc R
H2B_4 H 0.6640 0.7955 0.4417 0.021 Uiso 1 1 calc R
C3_4 C 0.5028(3) 0.7894(3) 0.51887(16) 0.0220(6) Uani 1 1 d .
H3A_4 H 0.5416 0.7336 0.5560 0.026 Uiso 1 1 calc R
H3B_4 H 0.5493 0.8740 0.5462 0.026 Uiso 1 1 calc R
C4_4 C 0.3285(3) 0.7606(3) 0.50837(17) 0.0238(6) Uani 1 1 d .
H4A_4 H 0.2830 0.6728 0.4888 0.029 Uiso 1 1 calc R
H4B_4 H 0.3010 0.7778 0.5637 0.029 Uiso 1 1 calc R
C5_4 C 0.2626(3) 0.8364(3) 0.44502(17) 0.0211(5) Uani 1 1 d .
H5A_4 H 0.2944 0.9230 0.4693 0.025 Uiso 1 1 calc R
H5B_4 H 0.1491 0.8092 0.4349 0.025 Uiso 1 1 calc R
C6_4 C 0.3156(3) 0.8258(2) 0.36010(16) 0.0161(5) Uani 1 1 d .
H6A_4 H 0.2733 0.7412 0.3322 0.019 Uiso 1 1 calc R
H6B_4 H 0.2753 0.8807 0.3226 0.019 Uiso 1 1 calc R
C1_5 C 0.7400(3) 0.9899(2) 0.29803(15) 0.0126(4) Uani 1 1 d .
H1_5 H 0.7053 1.0615 0.3182 0.015 Uiso 1 1 calc R
C2_5 C 0.8152(3) 1.0247(2) 0.22209(15) 0.0140(5) Uani 1 1 d .
H2A_5 H 0.8416 0.9528 0.1970 0.017 Uiso 1 1 calc R
H2B_5 H 0.7409 1.0482 0.1786 0.017 Uiso 1 1 calc R
C3_5 C 0.9605(3) 1.1303(2) 0.24708(16) 0.0174(5) Uani 1 1 d .
H3A_5 H 1.0086 1.1462 0.1972 0.021 Uiso 1 1 calc R
H3B_5 H 0.9324 1.2049 0.2658 0.021 Uiso 1 1 calc R
C4_5 C 1.0758(3) 1.1024(3) 0.31784(18) 0.0241(6) Uani 1 1 d .
H4A_5 H 1.1669 1.1733 0.3337 0.029 Uiso 1 1 calc R
H4B_5 H 1.1101 1.0314 0.2981 0.029 Uiso 1 1 calc R
C5_5 C 1.0017(3) 1.0748(3) 0.39453(17) 0.0236(6) Uani 1 1 d .
H5A_5 H 0.9738 1.1479 0.4163 0.028 Uiso 1 1 calc R
H5B_5 H 1.0763 1.0549 0.4398 0.028 Uiso 1 1 calc R
C6_5 C 0.8581(3) 0.9678(2) 0.37145(16) 0.0177(5) Uani 1 1 d .
H6A_5 H 0.8100 0.9545 0.4216 0.021 Uiso 1 1 calc R
H6B_5 H 0.8881 0.8930 0.3553 0.021 Uiso 1 1 calc R

loop_
_atom_site_aniso_label
_atom_site_aniso_U_11
_atom_site_aniso_U_22
_atom_site_aniso_U_33
_atom_site_aniso_U_23
_atom_site_aniso_U_13
_atom_site_aniso_U_12
Mo1 0.01280(10) 0.00964(10) 0.01389(10) 0.00086(8) 0.00128(8) 0.00272(8)
Si1 0.0146(3) 0.0126(3) 0.0150(3) 0.0037(3) 0.0021(3) 0.0016(2)
C1 0.0164(12) 0.0185(13) 0.0225(13) 0.0033(10) 0.0030(10) 0.0034(10)
C2 0.0244(14) 0.0197(13) 0.0212(13) 0.0070(11) 0.0049(11) 0.0031(11)
Si2 0.0192(3) 0.0154(3) 0.0178(3) 0.0018(3) -0.0011(3) 0.0038(3)
C3 0.0294(15) 0.0259(15) 0.0194(13) 0.0061(11) 0.0019(11) 0.0054(12)
C4 0.0277(15) 0.0231(14) 0.0260(15) 0.0015(11) -0.0049(12) 0.0082(12)
C1_1 0.0156(12) 0.0096(11) 0.0209(13) 0.0021(9) 0.0017(10) 0.0000(9)
C2_1 0.0211(13) 0.0114(11) 0.0204(13) 0.0034(10) -0.0008(10) 0.0032(10)
C3_1 0.0188(12) 0.0123(12) 0.0272(14) 0.0004(10) 0.0021(11) 0.0067(10)
C4_1 0.0206(13) 0.0144(12) 0.0209(13) -0.0013(10) 0.0039(10) 0.0041(10)
C5_1 0.0173(12) 0.0120(11) 0.0178(12) -0.0018(9) -0.0003(10) 0.0028(9)
C1_2 0.0149(11) 0.0085(11) 0.0219(13) 0.0014(9) 0.0033(10) 0.0016(9)
C2_2 0.0152(12) 0.0133(11) 0.0190(12) -0.0008(9) 0.0021(10) -0.0007(9)
C3_2 0.0136(11) 0.0158(12) 0.0256(14) 0.0010(10) 0.0035(10) 0.0020(9)
C4_2 0.0179(12) 0.0149(12) 0.0219(13) 0.0011(10) 0.0060(10) -0.0003(10)
C5_2 0.0183(12) 0.0116(11) 0.0200(13) 0.0028(9) 0.0046(10) 0.0023(9)
Pt1 0.01500(5) 0.00959(5) 0.01199(5) 0.00225(3) 0.00277(4) 0.00326(3)
P1 0.0121(3) 0.0100(3) 0.0096(3) 0.0023(2) 0.0032(2) 0.0014(2)
C1_3 0.0148(11) 0.0117(11) 0.0124(11) 0.0021(9) 0.0024(9) 0.0036(9)
C2_3 0.0157(12) 0.0153(11) 0.0116(11) 0.0008(9) 0.0031(9) 0.0041(9)
C3_3 0.0216(13) 0.0185(12) 0.0121(11) 0.0024(9) 0.0018(10) 0.0042(10)
C4_3 0.0236(13) 0.0196(13) 0.0155(12) 0.0061(10) 0.0009(10) 0.0063(10)
C5_3 0.0210(13) 0.0165(12) 0.0195(13) 0.0031(10) 0.0050(10) 0.0092(10)
C6_3 0.0170(12) 0.0141(11) 0.0123(11) 0.0007(9) 0.0034(9) 0.0042(9)
C1_4 0.0156(11) 0.0134(11) 0.0119(11) 0.0022(9) 0.0045(9) 0.0032(9)
C2_4 0.0202(12) 0.0195(12) 0.0138(12) 0.0056(10) 0.0048(10) 0.0042(10)
C3_4 0.0288(14) 0.0232(14) 0.0130(12) 0.0052(10) 0.0055(11) 0.0030(11)
C4_4 0.0311(15) 0.0239(14) 0.0142(12) 0.0033(10) 0.0102(11) -0.0011(11)
C5_4 0.0190(13) 0.0242(14) 0.0191(13) 0.0001(11) 0.0099(10) 0.0004(10)
C6_4 0.0157(12) 0.0168(12) 0.0147(12) 0.0019(9) 0.0040(9) 0.0013(9)
C1_5 0.0126(11) 0.0108(11) 0.0131(11) 0.0003(9) 0.0031(9) 0.0007(9)
C2_5 0.0163(11) 0.0117(11) 0.0139(11) 0.0029(9) 0.0049(9) 0.0016(9)
C3_5 0.0150(12) 0.0167(12) 0.0198(13) 0.0062(10) 0.0040(10) 0.0015(9)
C4_5 0.0144(12) 0.0296(15) 0.0276(15) 0.0102(12) 0.0045(11) 0.0026(11)
C5_5 0.0159(12) 0.0300(15) 0.0189(13) 0.0036(11) -0.0012(10) -0.0019(11)
C6_5 0.0159(12) 0.0229(13) 0.0122(12) 0.0042(10) 0.0018(9) 0.0012(10)

loop_
_atom_type_symbol
_atom_type_description
_atom_type_scat_dispersion_real
_atom_type_scat_dispersion_imag
_atom_type_scat_source
C C 0.0033 0.0016 'International Tables Vol C Tables 4.2.6.8 and 6.1.1.4'
H H 0.0000 0.0000 'International Tables Vol C Tables 4.2.6.8 and 6.1.1.4'
Si Si 0.0817 0.0704 'International Tables Vol C Tables 4.2.6.8 and 6.1.1.4'
P P 0.1023 0.0942 'International Tables Vol C Tables 4.2.6.8 and 6.1.1.4'
Mo Mo -1.6832 0.6857 'International Tables Vol C Tables 4.2.6.8 and 6.1.1.4'
Pt Pt -1.7033 8.3905 'International Tables Vol C Tables 4.2.6.8 and 6.1.1.4'

loop_
_geom_angle_atom_site_label_1
_geom_angle_atom_site_label_2
_geom_angle_atom_site_label_3
_geom_angle
C1_2 Mo1 C2_2 38.59(9)
C1_2 Mo1 C4_1 151.23(10)
C2_2 Mo1 C4_1 143.19(10)
C1_2 Mo1 C5_1 136.69(9)
C2_2 Mo1 C5_1 173.20(9)
C4_1 Mo1 C5_1 36.53(9)
C1_2 Mo1 C1_1 134.68(9)
C2_2 Mo1 C1_1 148.79(9)
C4_1 Mo1 C1_1 61.43(9)
C5_1 Mo1 C1_1 36.98(9)
C1_2 Mo1 C5_2 37.75(9)
C2_2 Mo1 C5_2 62.49(9)
C4_1 Mo1 C5_2 113.50(9)
C5_1 Mo1 C5_2 110.81(9)
C1_1 Mo1 C5_2 136.15(9)
C1_2 Mo1 C3_1 161.65(10)
C2_2 Mo1 C3_1 123.38(9)
C4_1 Mo1 C3_1 36.31(10)
C5_1 Mo1 C3_1 60.79(9)
C1_1 Mo1 C3_1 61.23(9)
C5_2 Mo1 C3_1 142.07(10)
C1_2 Mo1 C3_2 62.61(9)
C2_2 Mo1 C3_2 37.41(9)
C4_1 Mo1 C3_2 106.74(9)
C5_1 Mo1 C3_2 139.42(9)
C1_1 Mo1 C3_2 161.53(9)
C5_2 Mo1 C3_2 60.21(9)
C3_1 Mo1 C3_2 100.64(9)
C1_2 Mo1 C2_1 148.49(10)
C2_2 Mo1 C2_1 126.40(9)
C4_1 Mo1 C2_1 60.04(10)
C5_1 Mo1 C2_1 60.31(9)
C1_1 Mo1 C2_1 36.43(9)
C5_2 Mo1 C2_1 171.11(9)
C3_1 Mo1 C2_1 35.91(10)
C3_2 Mo1 C2_1 126.23(9)
C1_2 Mo1 C4_2 62.22(9)
C2_2 Mo1 C4_2 61.85(9)
C4_1 Mo1 C4_2 93.15(9)
C5_1 Mo1 C4_2 112.26(9)
C1_1 Mo1 C4_2 149.23(9)
C5_2 Mo1 C4_2 35.88(9)
C3_1 Mo1 C4_2 109.23(10)
C3_2 Mo1 C4_2 35.71(9)
C2_1 Mo1 C4_2 145.01(10)
C1_2 Mo1 Si2 73.48(7)
C2_2 Mo1 Si2 45.63(7)
C4_1 Mo1 Si2 130.37(7)
C5_1 Mo1 Si2 141.14(7)
C1_1 Mo1 Si2 106.07(7)
C5_2 Mo1 Si2 106.83(7)
C3_1 Mo1 Si2 94.30(7)
C3_2 Mo1 Si2 69.78(7)
C2_1 Mo1 Si2 81.87(7)
C4_2 Mo1 Si2 103.74(7)
C1_2 Mo1 Pt1 46.28(7)
C2_2 Mo1 Pt1 74.84(7)
C4_1 Mo1 Pt1 140.85(7)
C5_1 Mo1 Pt1 104.48(7)
C1_1 Mo1 Pt1 88.53(7)
C5_2 Mo1 Pt1 70.07(7)
C3_1 Mo1 Pt1 146.35(7)
C3_2 Mo1 Pt1 107.81(7)
C2_1 Mo1 Pt1 110.61(7)
C4_2 Mo1 Pt1 104.36(7)
Si2 Mo1 Pt1 79.42(2)
C2 Si1 C1 109.68(12)
C2 Si1 C1_1 106.20(12)
C1 Si1 C1_1 103.54(12)
C2 Si1 Pt1 110.87(9)
C1 Si1 Pt1 113.49(9)
C1_1 Si1 Pt1 112.58(8)
C2 Si1 Mo1 120.30(9)
C1 Si1 Mo1 127.77(9)
C1_1 Si1 Mo1 50.19(7)
Pt1 Si1 Mo1 62.587(17)
Si1 C1 H1A 109.5
Si1 C1 H1B 109.5
H1A C1 H1B 109.5
Si1 C1 H1C 109.5
H1A C1 H1C 109.5
H1B C1 H1C 109.5
Si1 C2 H2A 109.5
Si1 C2 H2B 109.5
H2A C2 H2B 109.5
Si1 C2 H2C 109.5
H2A C2 H2C 109.5
H2B C2 H2C 109.5
C2_2 Si2 C3 120.52(13)
C2_2 Si2 C4 115.61(13)
C3 Si2 C4 106.65(14)
C2_2 Si2 Mo1 60.38(8)
C3 Si2 Mo1 130.84(10)
C4 Si2 Mo1 116.13(10)
Si2 C3 H3A 109.5
Si2 C3 H3B 109.5
H3A C3 H3B 109.5
Si2 C3 H3C 109.5
H3A C3 H3C 109.5
H3B C3 H3C 109.5
Si2 C4 H4A 109.5
Si2 C4 H4B 109.5
H4A C4 H4B 109.5
Si2 C4 H4C 109.5
H4A C4 H4C 109.5
H4B C4 H4C 109.5
C2_1 C1_1 C5_1 106.3(2)
C2_1 C1_1 Si1 123.08(19)
C5_1 C1_1 Si1 119.25(18)
C2_1 C1_1 Mo1 72.81(14)
C5_1 C1_1 Mo1 71.49(13)
Si1 C1_1 Mo1 90.32(10)
C3_1 C2_1 C1_1 109.7(2)
C3_1 C2_1 Mo1 71.84(14)
C1_1 C2_1 Mo1 70.76(14)
C3_1 C2_1 H2_1 125.2
C1_1 C2_1 H2_1 125.2
Mo1 C2_1 H2_1 123.8
C2_1 C3_1 C4_1 107.2(2)
C2_1 C3_1 Mo1 72.24(14)
C4_1 C3_1 Mo1 70.78(14)
C2_1 C3_1 H3_1 126.4
C4_1 C3_1 H3_1 126.4
Mo1 C3_1 H3_1 122.3
C3_1 C4_1 C5_1 108.7(2)
C3_1 C4_1 Mo1 72.91(15)
C5_1 C4_1 Mo1 71.94(14)
C3_1 C4_1 H4_1 125.7
C5_1 C4_1 H4_1 125.7
Mo1 C4_1 H4_1 121.2
C4_1 C5_1 C1_1 108.1(2)
C4_1 C5_1 Mo1 71.53(14)
C1_1 C5_1 Mo1 71.54(14)
C4_1 C5_1 H5_1 125.9
C1_1 C5_1 H5_1 125.9
Mo1 C5_1 H5_1 122.7
C5_2 C1_2 C2_2 108.2(2)
C5_2 C1_2 Pt1 115.09(18)
C2_2 C1_2 Pt1 124.34(18)
C5_2 C1_2 Mo1 75.72(14)
C2_2 C1_2 Mo1 74.01(14)
Pt1 C1_2 Mo1 84.35(9)
C3_2 C2_2 C1_2 105.3(2)
C3_2 C2_2 Si2 111.39(18)
C1_2 C2_2 Si2 114.57(18)
C3_2 C2_2 Mo1 73.14(14)
C1_2 C2_2 Mo1 67.40(13)
Si2 C2_2 Mo1 74.00(9)
C4_2 C3_2 C2_2 109.6(2)
C4_2 C3_2 Mo1 73.04(14)
C2_2 C3_2 Mo1 69.44(14)
C4_2 C3_2 H3_2 125.2
C2_2 C3_2 H3_2 125.2
Mo1 C3_2 H3_2 123.9
C3_2 C4_2 C5_2 108.3(2)
C3_2 C4_2 Mo1 71.25(14)
C5_2 C4_2 Mo1 70.52(14)
C3_2 C4_2 H4_2 125.9
C5_2 C4_2 H4_2 125.9
Mo1 C4_2 H4_2 124.0
C4_2 C5_2 C1_2 108.4(2)
C4_2 C5_2 Mo1 73.59(14)
C1_2 C5_2 Mo1 66.53(13)
C4_2 C5_2 H5_2 125.8
C1_2 C5_2 H5_2 125.8
Mo1 C5_2 H5_2 125.6
C1_2 Pt1 P1 99.65(7)
C1_2 Pt1 Si1 117.62(7)
P1 Pt1 Si1 142.64(2)
C1_2 Pt1 Mo1 49.37(7)
P1 Pt1 Mo1 148.963(16)
Si1 Pt1 Mo1 68.247(19)
C1_2 Pt1 H1 170.5(10)
P1 Pt1 H1 79.8(10)
Si1 Pt1 H1 63.0(10)
Mo1 Pt1 H1 130.3(10)
C1_3 P1 C1_5 105.71(11)
C1_3 P1 C1_4 104.33(11)
C1_5 P1 C1_4 101.30(11)
C1_3 P1 Pt1 110.85(8)
C1_5 P1 Pt1 118.50(8)
C1_4 P1 Pt1 114.73(8)
C6_3 C1_3 C2_3 110.99(19)
C6_3 C1_3 P1 114.85(16)
C2_3 C1_3 P1 113.23(16)
C6_3 C1_3 H1_3 105.6
C2_3 C1_3 H1_3 105.6
P1 C1_3 H1_3 105.6
C3_3 C2_3 C1_3 110.8(2)
C3_3 C2_3 H2A_3 109.5
C1_3 C2_3 H2A_3 109.5
C3_3 C2_3 H2B_3 109.5
C1_3 C2_3 H2B_3 109.5
H2A_3 C2_3 H2B_3 108.1
C4_3 C3_3 C2_3 111.7(2)
C4_3 C3_3 H3A_3 109.3
C2_3 C3_3 H3A_3 109.3
C4_3 C3_3 H3B_3 109.3
C2_3 C3_3 H3B_3 109.3
H3A_3 C3_3 H3B_3 107.9
C3_3 C4_3 C5_3 110.8(2)
C3_3 C4_3 H4A_3 109.5
C5_3 C4_3 H4A_3 109.5
C3_3 C4_3 H4B_3 109.5
C5_3 C4_3 H4B_3 109.5
H4A_3 C4_3 H4B_3 108.1
C4_3 C5_3 C6_3 110.6(2)
C4_3 C5_3 H5A_3 109.5
C6_3 C5_3 H5A_3 109.5
C4_3 C5_3 H5B_3 109.5
C6_3 C5_3 H5B_3 109.5
H5A_3 C5_3 H5B_3 108.1
C5_3 C6_3 C1_3 110.3(2)
C5_3 C6_3 H6A_3 109.6
C1_3 C6_3 H6A_3 109.6
C5_3 C6_3 H6B_3 109.6
C1_3 C6_3 H6B_3 109.6
H6A_3 C6_3 H6B_3 108.1
C6_4 C1_4 C2_4 108.3(2)
C6_4 C1_4 P1 114.47(17)
C2_4 C1_4 P1 111.66(17)
C6_4 C1_4 H1_4 107.4
C2_4 C1_4 H1_4 107.4
P1 C1_4 H1_4 107.4
C3_4 C2_4 C1_4 111.3(2)
C3_4 C2_4 H2A_4 109.4
C1_4 C2_4 H2A_4 109.4
C3_4 C2_4 H2B_4 109.4
C1_4 C2_4 H2B_4 109.4
H2A_4 C2_4 H2B_4 108.0
C4_4 C3_4 C2_4 111.0(2)
C4_4 C3_4 H3A_4 109.4
C2_4 C3_4 H3A_4 109.4
C4_4 C3_4 H3B_4 109.4
C2_4 C3_4 H3B_4 109.4
H3A_4 C3_4 H3B_4 108.0
C5_4 C4_4 C3_4 111.1(2)
C5_4 C4_4 H4A_4 109.4
C3_4 C4_4 H4A_4 109.4
C5_4 C4_4 H4B_4 109.4
C3_4 C4_4 H4B_4 109.4
H4A_4 C4_4 H4B_4 108.0
C4_4 C5_4 C6_4 112.6(2)
C4_4 C5_4 H5A_4 109.1
C6_4 C5_4 H5A_4 109.1
C4_4 C5_4 H5B_4 109.1
C6_4 C5_4 H5B_4 109.1
H5A_4 C5_4 H5B_4 107.8
C1_4 C6_4 C5_4 111.2(2)
C1_4 C6_4 H6A_4 109.4
C5_4 C6_4 H6A_4 109.4
C1_4 C6_4 H6B_4 109.4
C5_4 C6_4 H6B_4 109.4
H6A_4 C6_4 H6B_4 108.0
C2_5 C1_5 C6_5 110.7(2)
C2_5 C1_5 P1 113.97(16)
C6_5 C1_5 P1 110.44(16)
C2_5 C1_5 H1_5 107.1
C6_5 C1_5 H1_5 107.1
P1 C1_5 H1_5 107.1
C3_5 C2_5 C1_5 112.0(2)
C3_5 C2_5 H2A_5 109.2
C1_5 C2_5 H2A_5 109.2
C3_5 C2_5 H2B_5 109.2
C1_5 C2_5 H2B_5 109.2
H2A_5 C2_5 H2B_5 107.9
C4_5 C3_5 C2_5 111.7(2)
C4_5 C3_5 H3A_5 109.3
C2_5 C3_5 H3A_5 109.3
C4_5 C3_5 H3B_5 109.3
C2_5 C3_5 H3B_5 109.3
H3A_5 C3_5 H3B_5 107.9
C3_5 C4_5 C5_5 109.8(2)
C3_5 C4_5 H4A_5 109.7
C5_5 C4_5 H4A_5 109.7
C3_5 C4_5 H4B_5 109.7
C5_5 C4_5 H4B_5 109.7
H4A_5 C4_5 H4B_5 108.2
C4_5 C5_5 C6_5 111.0(2)
C4_5 C5_5 H5A_5 109.4
C6_5 C5_5 H5A_5 109.4
C4_5 C5_5 H5B_5 109.4
C6_5 C5_5 H5B_5 109.4
H5A_5 C5_5 H5B_5 108.0
C5_5 C6_5 C1_5 112.3(2)
C5_5 C6_5 H6A_5 109.2
C1_5 C6_5 H6A_5 109.2
C5_5 C6_5 H6B_5 109.2
C1_5 C6_5 H6B_5 109.2
H6A_5 C6_5 H6B_5 107.9

loop_
_geom_bond_atom_site_label_1
_geom_bond_atom_site_label_2
_geom_bond_distance
Mo1 C1_2 2.161(2)
Mo1 C2_2 2.250(2)
Mo1 C4_1 2.271(3)
Mo1 C5_1 2.277(2)
Mo1 C1_1 2.278(2)
Mo1 C5_2 2.283(2)
Mo1 C3_1 2.299(3)
Mo1 C3_2 2.300(3)
Mo1 C2_1 2.304(2)
Mo1 C4_2 2.323(3)
Mo1 Si2 2.4883(8)
Mo1 Pt1 2.8336(3)
Si1 C2 1.876(3)
Si1 C1 1.879(3)
Si1 C1_1 1.885(3)
Si1 Pt1 2.4151(7)
C1 H1A 0.9800
C1 H1B 0.9800
C1 H1C 0.9800
C2 H2A 0.9800
C2 H2B 0.9800
C2 H2C 0.9800
Si2 C2_2 1.850(3)
Si2 C3 1.870(3)
Si2 C4 1.876(3)
C3 H3A 0.9800
C3 H3B 0.9800
C3 H3C 0.9800
C4 H4A 0.9800
C4 H4B 0.9800
C4 H4C 0.9800
C1_1 C2_1 1.432(4)
C1_1 C5_1 1.444(4)
C2_1 C3_1 1.419(4)
C2_1 H2_1 0.9500
C3_1 C4_1 1.424(4)
C3_1 H3_1 0.9500
C4_1 C5_1 1.425(4)
C4_1 H4_1 0.9500
C5_1 H5_1 0.9500
C1_2 C5_2 1.442(4)
C1_2 C2_2 1.460(4)
C1_2 Pt1 2.058(2)
C2_2 C3_2 1.460(4)
C3_2 C4_2 1.418(4)
C3_2 H3_2 0.9500
C4_2 C5_2 1.420(4)
C4_2 H4_2 0.9500
C5_2 H5_2 0.9500
Pt1 P1 2.2875(7)
Pt1 H1 1.65(3)
P1 C1_3 1.852(2)
P1 C1_5 1.866(2)
P1 C1_4 1.876(2)
C1_3 C6_3 1.537(3)
C1_3 C2_3 1.537(3)
C1_3 H1_3 1.0000
C2_3 C3_3 1.532(3)
C2_3 H2A_3 0.9900
C2_3 H2B_3 0.9900
C3_3 C4_3 1.527(4)
C3_3 H3A_3 0.9900
C3_3 H3B_3 0.9900
C4_3 C5_3 1.529(4)
C4_3 H4A_3 0.9900
C4_3 H4B_3 0.9900
C5_3 C6_3 1.535(3)
C5_3 H5A_3 0.9900
C5_3 H5B_3 0.9900
C6_3 H6A_3 0.9900
C6_3 H6B_3 0.9900
C1_4 C6_4 1.532(3)
C1_4 C2_4 1.538(3)
C1_4 H1_4 1.0000
C2_4 C3_4 1.533(4)
C2_4 H2A_4 0.9900
C2_4 H2B_4 0.9900
C3_4 C4_4 1.526(4)
C3_4 H3A_4 0.9900
C3_4 H3B_4 0.9900
C4_4 C5_4 1.523(4)
C4_4 H4A_4 0.9900
C4_4 H4B_4 0.9900
C5_4 C6_4 1.540(3)
C5_4 H5A_4 0.9900
C5_4 H5B_4 0.9900
C6_4 H6A_4 0.9900
C6_4 H6B_4 0.9900
C1_5 C2_5 1.535(3)
C1_5 C6_5 1.542(3)
C1_5 H1_5 1.0000
C2_5 C3_5 1.530(3)
C2_5 H2A_5 0.9900
C2_5 H2B_5 0.9900
C3_5 C4_5 1.525(4)
C3_5 H3A_5 0.9900
C3_5 H3B_5 0.9900
C4_5 C5_5 1.527(4)
C4_5 H4A_5 0.9900
C4_5 H4B_5 0.9900
C5_5 C6_5 1.527(4)
C5_5 H5A_5 0.9900
C5_5 H5B_5 0.9900
C6_5 H6A_5 0.9900
C6_5 H6B_5 0.9900

loop_
_geom_torsion_atom_site_label_1
_geom_torsion_atom_site_label_2
_geom_torsion_atom_site_label_3
_geom_torsion_atom_site_label_4
_geom_torsion
C1_2 Mo1 Si1 C2 -99.55(13)
C2_2 Mo1 Si1 C2 -66.16(13)
C4_1 Mo1 Si1 C2 105.65(13)
C5_1 Mo1 Si1 C2 120.86(13)
C1_1 Mo1 Si1 C2 86.19(15)
C5_2 Mo1 Si1 C2 -135.10(12)
C3_1 Mo1 Si1 C2 68.90(13)
C3_2 Mo1 Si1 C2 -71.08(19)
C2_1 Mo1 Si1 C2 53.92(13)
C4_2 Mo1 Si1 C2 -145.64(15)
Si2 Mo1 Si1 C2 -25.90(11)
Pt1 Mo1 Si1 C2 -99.31(11)
C1_2 Mo1 Si1 C1 99.33(13)
C2_2 Mo1 Si1 C1 132.72(13)
C4_1 Mo1 Si1 C1 -55.47(13)
C5_1 Mo1 Si1 C1 -40.26(13)
C1_1 Mo1 Si1 C1 -74.93(15)
C5_2 Mo1 Si1 C1 63.78(13)
C3_1 Mo1 Si1 C1 -92.22(13)
C3_2 Mo1 Si1 C1 127.80(19)
C2_1 Mo1 Si1 C1 -107.20(13)
C4_2 Mo1 Si1 C1 53.24(16)
Si2 Mo1 Si1 C1 172.98(11)
Pt1 Mo1 Si1 C1 99.57(11)
C1_2 Mo1 Si1 C1_1 174.25(12)
C2_2 Mo1 Si1 C1_1 -152.35(13)
C4_1 Mo1 Si1 C1_1 19.46(12)
C5_1 Mo1 Si1 C1_1 34.66(12)
C5_2 Mo1 Si1 C1_1 138.71(12)
C3_1 Mo1 Si1 C1_1 -17.29(12)
C3_2 Mo1 Si1 C1_1 -157.28(19)
C2_1 Mo1 Si1 C1_1 -32.28(12)
C4_2 Mo1 Si1 C1_1 128.16(16)
Si2 Mo1 Si1 C1_1 -112.09(10)
Pt1 Mo1 Si1 C1_1 174.50(10)
C1_2 Mo1 Si1 Pt1 -0.24(7)
C2_2 Mo1 Si1 Pt1 33.15(8)
C4_1 Mo1 Si1 Pt1 -155.04(7)
C5_1 Mo1 Si1 Pt1 -139.83(7)
C1_1 Mo1 Si1 Pt1 -174.50(10)
C5_2 Mo1 Si1 Pt1 -35.79(7)
C3_1 Mo1 Si1 Pt1 168.21(7)
C3_2 Mo1 Si1 Pt1 28.23(16)
C2_1 Mo1 Si1 Pt1 153.23(7)
C4_2 Mo1 Si1 Pt1 -46.33(12)
Si2 Mo1 Si1 Pt1 73.41(2)
C1_2 Mo1 Si2 C2_2 -31.76(12)
C4_1 Mo1 Si2 C2_2 129.67(13)
C5_1 Mo1 Si2 C2_2 -179.07(14)
C1_1 Mo1 Si2 C2_2 -164.43(12)
C5_2 Mo1 Si2 C2_2 -13.83(12)
C3_1 Mo1 Si2 C2_2 134.29(12)
C3_2 Mo1 Si2 C2_2 34.53(12)
C2_1 Mo1 Si2 C2_2 168.07(12)
C4_2 Mo1 Si2 C2_2 23.28(12)
Pt1 Mo1 Si2 C2_2 -79.07(9)
C1_2 Mo1 Si2 C3 74.54(14)
C2_2 Mo1 Si2 C3 106.30(16)
C4_1 Mo1 Si2 C3 -124.03(15)
C5_1 Mo1 Si2 C3 -72.77(17)
C1_1 Mo1 Si2 C3 -58.13(15)
C5_2 Mo1 Si2 C3 92.47(14)
C3_1 Mo1 Si2 C3 -119.41(14)
C3_2 Mo1 Si2 C3 140.82(15)
C2_1 Mo1 Si2 C3 -85.63(14)
C4_2 Mo1 Si2 C3 129.58(14)
Pt1 Mo1 Si2 C3 27.22(13)
C1_2 Mo1 Si2 C4 -137.72(13)
C2_2 Mo1 Si2 C4 -105.96(15)
C4_1 Mo1 Si2 C4 23.71(15)
C5_1 Mo1 Si2 C4 74.97(15)
C1_1 Mo1 Si2 C4 89.61(13)
C5_2 Mo1 Si2 C4 -119.79(13)
C3_1 Mo1 Si2 C4 28.33(13)
C3_2 Mo1 Si2 C4 -71.44(13)
C2_1 Mo1 Si2 C4 62.11(13)
C4_2 Mo1 Si2 C4 -82.68(13)
Pt1 Mo1 Si2 C4 174.96(11)
C2 Si1 C1_1 C2_1 -46.7(2)
C1 Si1 C1_1 C2_1 -162.2(2)
Pt1 Si1 C1_1 C2_1 74.9(2)
Mo1 Si1 C1_1 C2_1 69.56(19)
C2 Si1 C1_1 C5_1 174.94(19)
C1 Si1 C1_1 C5_1 59.4(2)
Pt1 Si1 C1_1 C5_1 -63.6(2)
Mo1 Si1 C1_1 C5_1 -68.85(18)
C2 Si1 C1_1 Mo1 -116.22(11)
C1 Si1 C1_1 Mo1 128.27(10)
Pt1 Si1 C1_1 Mo1 5.29(10)
C1_2 Mo1 C1_1 C2_1 -132.79(16)
C2_2 Mo1 C1_1 C2_1 -72.1(2)
C4_1 Mo1 C1_1 C2_1 77.30(16)
C5_1 Mo1 C1_1 C2_1 114.4(2)
C5_2 Mo1 C1_1 C2_1 172.37(15)
C3_1 Mo1 C1_1 C2_1 35.70(15)
C3_2 Mo1 C1_1 C2_1 23.8(4)
C4_2 Mo1 C1_1 C2_1 114.9(2)
Si2 Mo1 C1_1 C2_1 -50.34(15)
Pt1 Mo1 C1_1 C2_1 -128.89(15)
C1_2 Mo1 C1_1 C5_1 112.84(17)
C2_2 Mo1 C1_1 C5_1 173.55(17)
C4_1 Mo1 C1_1 C5_1 -37.07(14)
C5_2 Mo1 C1_1 C5_1 58.0(2)
C3_1 Mo1 C1_1 C5_1 -78.68(16)
C3_2 Mo1 C1_1 C5_1 -90.5(3)
C2_1 Mo1 C1_1 C5_1 -114.4(2)
C4_2 Mo1 C1_1 C5_1 0.5(3)
Si2 Mo1 C1_1 C5_1 -164.71(13)
Pt1 Mo1 C1_1 C5_1 116.73(14)
C1_2 Mo1 C1_1 Si1 -8.06(17)
C2_2 Mo1 C1_1 Si1 52.7(2)
C4_1 Mo1 C1_1 Si1 -157.97(14)
C5_1 Mo1 C1_1 Si1 -120.90(18)
C5_2 Mo1 C1_1 Si1 -62.90(16)
C3_1 Mo1 C1_1 Si1 160.43(14)
C3_2 Mo1 C1_1 Si1 148.6(3)
C2_1 Mo1 C1_1 Si1 124.73(19)
C4_2 Mo1 C1_1 Si1 -120.38(16)
Si2 Mo1 C1_1 Si1 74.39(9)
Pt1 Mo1 C1_1 Si1 -4.16(8)
C5_1 C1_1 C2_1 C3_1 2.5(3)
Si1 C1_1 C2_1 C3_1 -140.4(2)
Mo1 C1_1 C2_1 C3_1 -61.64(18)
C5_1 C1_1 C2_1 Mo1 64.12(16)
Si1 C1_1 C2_1 Mo1 -78.78(17)
C1_2 Mo1 C2_1 C3_1 -147.53(18)
C2_2 Mo1 C2_1 C3_1 -98.48(17)
C4_1 Mo1 C2_1 C3_1 37.84(15)
C5_1 Mo1 C2_1 C3_1 80.20(17)
C1_1 Mo1 C2_1 C3_1 119.3(2)
C3_2 Mo1 C2_1 C3_1 -51.57(19)
C4_2 Mo1 C2_1 C3_1 -6.7(2)
Si2 Mo1 C2_1 C3_1 -109.06(15)
Pt1 Mo1 C2_1 C3_1 175.53(13)
C1_2 Mo1 C2_1 C1_1 93.2(2)
C2_2 Mo1 C2_1 C1_1 142.23(15)
C4_1 Mo1 C2_1 C1_1 -81.46(16)
C5_1 Mo1 C2_1 C1_1 -39.10(15)
C3_1 Mo1 C2_1 C1_1 -119.3(2)
C3_2 Mo1 C2_1 C1_1 -170.86(15)
C4_2 Mo1 C2_1 C1_1 -125.99(18)
Si2 Mo1 C2_1 C1_1 131.65(15)
Pt1 Mo1 C2_1 C1_1 56.23(15)
C1_1 C2_1 C3_1 C4_1 -1.6(3)
Mo1 C2_1 C3_1 C4_1 -62.53(17)
C1_1 C2_1 C3_1 Mo1 60.97(17)
C1_2 Mo1 C3_1 C2_1 117.0(3)
C2_2 Mo1 C3_1 C2_1 107.56(16)
C4_1 Mo1 C3_1 C2_1 -116.2(2)
C5_1 Mo1 C3_1 C2_1 -78.72(16)
C1_1 Mo1 C3_1 C2_1 -36.21(15)
C5_2 Mo1 C3_1 C2_1 -165.56(15)
C3_2 Mo1 C3_1 C2_1 139.99(15)
C4_2 Mo1 C3_1 C2_1 175.94(15)
Si2 Mo1 C3_1 C2_1 69.77(15)
Pt1 Mo1 C3_1 C2_1 -7.6(2)
C1_2 Mo1 C3_1 C4_1 -126.8(3)
C2_2 Mo1 C3_1 C4_1 -136.26(15)
C5_1 Mo1 C3_1 C4_1 37.45(15)
C1_1 Mo1 C3_1 C4_1 79.96(16)
C5_2 Mo1 C3_1 C4_1 -49.4(2)
C3_2 Mo1 C3_1 C4_1 -103.84(16)
C2_1 Mo1 C3_1 C4_1 116.2(2)
C4_2 Mo1 C3_1 C4_1 -67.89(17)
Si2 Mo1 C3_1 C4_1 -174.05(14)
Pt1 Mo1 C3_1 C4_1 108.61(16)
C2_1 C3_1 C4_1 C5_1 0.0(3)
Mo1 C3_1 C4_1 C5_1 -63.50(17)
C2_1 C3_1 C4_1 Mo1 63.49(17)
C1_2 Mo1 C4_1 C3_1 148.42(19)
C2_2 Mo1 C4_1 C3_1 74.5(2)
C5_1 Mo1 C4_1 C3_1 -116.9(2)
C1_1 Mo1 C4_1 C3_1 -79.38(16)
C5_2 Mo1 C4_1 C3_1 149.42(15)
C3_2 Mo1 C4_1 C3_1 85.20(16)
C2_1 Mo1 C4_1 C3_1 -37.42(15)
C4_2 Mo1 C4_1 C3_1 118.83(16)
Si2 Mo1 C4_1 C3_1 7.79(19)
Pt1 Mo1 C4_1 C3_1 -123.72(14)
C1_2 Mo1 C4_1 C5_1 -94.7(2)
C2_2 Mo1 C4_1 C5_1 -168.62(16)
C1_1 Mo1 C4_1 C5_1 37.53(15)
C5_2 Mo1 C4_1 C5_1 -93.67(16)
C3_1 Mo1 C4_1 C5_1 116.9(2)
C3_2 Mo1 C4_1 C5_1 -157.89(15)
C2_1 Mo1 C4_1 C5_1 79.49(16)
C4_2 Mo1 C4_1 C5_1 -124.26(16)
Si2 Mo1 C4_1 C5_1 124.70(13)
Pt1 Mo1 C4_1 C5_1 -6.8(2)
C3_1 C4_1 C5_1 C1_1 1.5(3)
Mo1 C4_1 C5_1 C1_1 -62.57(17)
C3_1 C4_1 C5_1 Mo1 64.12(18)
C2_1 C1_1 C5_1 C4_1 -2.4(3)
Si1 C1_1 C5_1 C4_1 142.15(19)
Mo1 C1_1 C5_1 C4_1 62.57(17)
C2_1 C1_1 C5_1 Mo1 -65.02(16)
Si1 C1_1 C5_1 Mo1 79.58(15)
C1_2 Mo1 C5_1 C4_1 135.63(16)
C1_1 Mo1 C5_1 C4_1 -117.2(2)
C5_2 Mo1 C5_1 C4_1 101.73(16)
C3_1 Mo1 C5_1 C4_1 -37.23(15)
C3_2 Mo1 C5_1 C4_1 33.7(2)
C2_1 Mo1 C5_1 C4_1 -78.69(16)
C4_2 Mo1 C5_1 C4_1 63.08(17)
Si2 Mo1 C5_1 C4_1 -93.39(17)
Pt1 Mo1 C5_1 C4_1 175.57(13)
C1_2 Mo1 C5_1 C1_1 -107.17(17)
C4_1 Mo1 C5_1 C1_1 117.2(2)
C5_2 Mo1 C5_1 C1_1 -141.06(14)
C3_1 Mo1 C5_1 C1_1 79.97(16)
C3_2 Mo1 C5_1 C1_1 150.85(16)
C2_1 Mo1 C5_1 C1_1 38.51(14)
C4_2 Mo1 C5_1 C1_1 -179.71(14)
Si2 Mo1 C5_1 C1_1 23.8(2)
Pt1 Mo1 C5_1 C1_1 -67.23(14)
C2_2 Mo1 C1_2 C5_2 114.1(2)
C4_1 Mo1 C1_2 C5_2 1.5(3)
C5_1 Mo1 C1_2 C5_2 -58.4(2)
C1_1 Mo1 C1_2 C5_2 -112.30(17)
C3_1 Mo1 C1_2 C5_2 101.5(3)
C3_2 Mo1 C1_2 C5_2 75.83(16)
C2_1 Mo1 C1_2 C5_2 -168.80(17)
C4_2 Mo1 C1_2 C5_2 35.36(14)
Si2 Mo1 C1_2 C5_2 151.22(15)
Pt1 Mo1 C1_2 C5_2 -117.70(17)
C4_1 Mo1 C1_2 C2_2 -112.6(2)
C5_1 Mo1 C1_2 C2_2 -172.51(14)
C1_1 Mo1 C1_2 C2_2 133.57(15)
C5_2 Mo1 C1_2 C2_2 -114.1(2)
C3_1 Mo1 C1_2 C2_2 -12.7(4)
C3_2 Mo1 C1_2 C2_2 -38.29(14)
C2_1 Mo1 C1_2 C2_2 77.1(2)
C4_2 Mo1 C1_2 C2_2 -78.76(16)
Si2 Mo1 C1_2 C2_2 37.10(13)
Pt1 Mo1 C1_2 C2_2 128.17(17)
C2_2 Mo1 C1_2 Pt1 -128.17(17)
C4_1 Mo1 C1_2 Pt1 119.20(18)
C5_1 Mo1 C1_2 Pt1 59.31(15)
C1_1 Mo1 C1_2 Pt1 5.39(16)
C5_2 Mo1 C1_2 Pt1 117.70(17)
C3_1 Mo1 C1_2 Pt1 -140.8(3)
C3_2 Mo1 C1_2 Pt1 -166.47(13)
C2_1 Mo1 C1_2 Pt1 -51.1(2)
C4_2 Mo1 C1_2 Pt1 153.06(12)
Si2 Mo1 C1_2 Pt1 -91.08(7)
C5_2 C1_2 C2_2 C3_2 -4.7(3)
Pt1 C1_2 C2_2 C3_2 135.29(19)
Mo1 C1_2 C2_2 C3_2 63.95(16)
C5_2 C1_2 C2_2 Si2 -127.38(19)
Pt1 C1_2 C2_2 Si2 12.6(3)
Mo1 C1_2 C2_2 Si2 -58.76(14)
C5_2 C1_2 C2_2 Mo1 -68.62(17)
Pt1 C1_2 C2_2 Mo1 71.34(16)
C3 Si2 C2_2 C3_2 173.32(18)
C4 Si2 C2_2 C3_2 42.7(2)
Mo1 Si2 C2_2 C3_2 -64.13(16)
C3 Si2 C2_2 C1_2 -67.3(2)
C4 Si2 C2_2 C1_2 162.01(19)
Mo1 Si2 C2_2 C1_2 55.20(16)
C3 Si2 C2_2 Mo1 -122.55(12)
C4 Si2 C2_2 Mo1 106.81(12)
C1_2 Mo1 C2_2 C3_2 -115.1(2)
C4_1 Mo1 C2_2 C3_2 17.1(2)
C1_1 Mo1 C2_2 C3_2 148.75(18)
C5_2 Mo1 C2_2 C3_2 -76.05(16)
C3_1 Mo1 C2_2 C3_2 60.16(18)
C2_1 Mo1 C2_2 C3_2 104.17(17)
C4_2 Mo1 C2_2 C3_2 -35.28(15)
Si2 Mo1 C2_2 C3_2 118.90(18)
Pt1 Mo1 C2_2 C3_2 -151.15(15)
C4_1 Mo1 C2_2 C1_2 132.15(17)
C1_1 Mo1 C2_2 C1_2 -96.2(2)
C5_2 Mo1 C2_2 C1_2 39.04(14)
C3_1 Mo1 C2_2 C1_2 175.26(14)
C3_2 Mo1 C2_2 C1_2 115.1(2)
C2_1 Mo1 C2_2 C1_2 -140.74(15)
C4_2 Mo1 C2_2 C1_2 79.81(16)
Si2 Mo1 C2_2 C1_2 -126.01(17)
Pt1 Mo1 C2_2 C1_2 -36.06(13)
C1_2 Mo1 C2_2 Si2 126.01(17)
C4_1 Mo1 C2_2 Si2 -101.84(15)
C1_1 Mo1 C2_2 Si2 29.9(2)
C5_2 Mo1 C2_2 Si2 165.05(12)
C3_1 Mo1 C2_2 Si2 -58.74(13)
C3_2 Mo1 C2_2 Si2 -118.90(18)
C2_1 Mo1 C2_2 Si2 -14.73(14)
C4_2 Mo1 C2_2 Si2 -154.18(13)
Pt1 Mo1 C2_2 Si2 89.95(7)
C1_2 C2_2 C3_2 C4_2 2.3(3)
Si2 C2_2 C3_2 C4_2 127.0(2)
Mo1 C2_2 C3_2 C4_2 62.35(18)
C1_2 C2_2 C3_2 Mo1 -60.07(15)
Si2 C2_2 C3_2 Mo1 64.66(13)
C1_2 Mo1 C3_2 C4_2 -79.73(16)
C2_2 Mo1 C3_2 C4_2 -119.2(2)
C4_1 Mo1 C3_2 C4_2 71.34(17)
C5_1 Mo1 C3_2 C4_2 51.2(2)
C1_1 Mo1 C3_2 C4_2 118.8(3)
C5_2 Mo1 C3_2 C4_2 -36.57(15)
C3_1 Mo1 C3_2 C4_2 108.24(16)
C2_1 Mo1 C3_2 C4_2 136.11(15)
Si2 Mo1 C3_2 C4_2 -161.07(16)
Pt1 Mo1 C3_2 C4_2 -89.96(15)
C1_2 Mo1 C3_2 C2_2 39.51(15)
C4_1 Mo1 C3_2 C2_2 -169.42(15)
C5_1 Mo1 C3_2 C2_2 170.43(15)
C1_1 Mo1 C3_2 C2_2 -122.0(3)
C5_2 Mo1 C3_2 C2_2 82.66(16)
C3_1 Mo1 C3_2 C2_2 -132.52(15)
C2_1 Mo1 C3_2 C2_2 -104.65(16)
C4_2 Mo1 C3_2 C2_2 119.2(2)
Si2 Mo1 C3_2 C2_2 -41.83(13)
Pt1 Mo1 C3_2 C2_2 29.28(16)
C2_2 C3_2 C4_2 C5_2 1.0(3)
Mo1 C3_2 C4_2 C5_2 61.14(17)
C2_2 C3_2 C4_2 Mo1 -60.13(17)
C1_2 Mo1 C4_2 C3_2 80.90(16)
C2_2 Mo1 C4_2 C3_2 36.96(15)
C4_1 Mo1 C4_2 C3_2 -114.68(16)
C5_1 Mo1 C4_2 C3_2 -146.79(15)
C1_1 Mo1 C4_2 C3_2 -147.13(18)
C5_2 Mo1 C4_2 C3_2 118.1(2)
C3_1 Mo1 C4_2 C3_2 -81.35(16)
C2_1 Mo1 C4_2 C3_2 -77.2(2)
Si2 Mo1 C4_2 C3_2 18.27(16)
Pt1 Mo1 C4_2 C3_2 100.65(14)
C1_2 Mo1 C4_2 C5_2 -37.19(15)
C2_2 Mo1 C4_2 C5_2 -81.13(16)
C4_1 Mo1 C4_2 C5_2 127.23(16)
C5_1 Mo1 C4_2 C5_2 95.12(16)
C1_1 Mo1 C4_2 C5_2 94.8(2)
C3_1 Mo1 C4_2 C5_2 160.56(15)
C3_2 Mo1 C4_2 C5_2 -118.1(2)
C2_1 Mo1 C4_2 C5_2 164.71(16)
Si2 Mo1 C4_2 C5_2 -99.82(14)
Pt1 Mo1 C4_2 C5_2 -17.43(15)
C3_2 C4_2 C5_2 C1_2 -4.0(3)
Mo1 C4_2 C5_2 C1_2 57.62(16)
C3_2 C4_2 C5_2 Mo1 -61.60(18)
C2_2 C1_2 C5_2 C4_2 5.4(3)
Pt1 C1_2 C5_2 C4_2 -138.65(18)
Mo1 C1_2 C5_2 C4_2 -62.03(17)
C2_2 C1_2 C5_2 Mo1 67.47(16)
Pt1 C1_2 C5_2 Mo1 -76.62(13)
C1_2 Mo1 C5_2 C4_2 119.1(2)
C2_2 Mo1 C5_2 C4_2 79.19(16)
C4_1 Mo1 C5_2 C4_2 -60.09(17)
C5_1 Mo1 C5_2 C4_2 -99.55(16)
C1_1 Mo1 C5_2 C4_2 -132.62(16)
C3_1 Mo1 C5_2 C4_2 -30.7(2)
C3_2 Mo1 C5_2 C4_2 36.39(15)
Si2 Mo1 C5_2 C4_2 90.30(15)
Pt1 Mo1 C5_2 C4_2 162.02(16)
C2_2 Mo1 C5_2 C1_2 -39.93(15)
C4_1 Mo1 C5_2 C1_2 -179.21(14)
C5_1 Mo1 C5_2 C1_2 141.33(15)
C1_1 Mo1 C5_2 C1_2 108.26(17)
C3_1 Mo1 C5_2 C1_2 -149.86(16)
C3_2 Mo1 C5_2 C1_2 -82.73(16)
C4_2 Mo1 C5_2 C1_2 -119.1(2)
Si2 Mo1 C5_2 C1_2 -28.83(15)
Pt1 Mo1 C5_2 C1_2 42.90(13)
C5_2 C1_2 Pt1 P1 -106.42(17)
C2_2 C1_2 Pt1 P1 116.0(2)
Mo1 C1_2 Pt1 P1 -177.76(5)
C5_2 C1_2 Pt1 Si1 70.99(19)
C2_2 C1_2 Pt1 Si1 -66.6(2)
Mo1 C1_2 Pt1 Si1 -0.35(10)
C5_2 C1_2 Pt1 Mo1 71.34(17)
C2_2 C1_2 Pt1 Mo1 -66.24(19)
C2 Si1 Pt1 C1_2 114.52(13)
C1 Si1 Pt1 C1_2 -121.51(13)
C1_1 Si1 Pt1 C1_2 -4.29(12)
Mo1 Si1 Pt1 C1_2 0.29(8)
C2 Si1 Pt1 P1 -69.69(11)
C1 Si1 Pt1 P1 54.28(10)
C1_1 Si1 Pt1 P1 171.50(9)
Mo1 Si1 Pt1 P1 176.07(3)
C2 Si1 Pt1 Mo1 114.23(10)
C1 Si1 Pt1 Mo1 -121.79(10)
C1_1 Si1 Pt1 Mo1 -4.58(9)
C2_2 Mo1 Pt1 C1_2 30.54(12)
C4_1 Mo1 Pt1 C1_2 -138.29(14)
C5_1 Mo1 Pt1 C1_2 -142.47(12)
C1_1 Mo1 Pt1 C1_2 -176.17(11)
C5_2 Mo1 Pt1 C1_2 -35.21(12)
C3_1 Mo1 Pt1 C1_2 158.97(16)
C3_2 Mo1 Pt1 C1_2 12.60(12)
C2_1 Mo1 Pt1 C1_2 154.24(12)
C4_2 Mo1 Pt1 C1_2 -24.44(12)
Si2 Mo1 Pt1 C1_2 77.19(10)
C1_2 Mo1 Pt1 P1 4.29(10)
C2_2 Mo1 Pt1 P1 34.82(8)
C4_1 Mo1 Pt1 P1 -134.00(11)
C5_1 Mo1 Pt1 P1 -138.18(7)
C1_1 Mo1 Pt1 P1 -171.88(7)
C5_2 Mo1 Pt1 P1 -30.92(8)
C3_1 Mo1 Pt1 P1 163.26(13)
C3_2 Mo1 Pt1 P1 16.89(8)
C2_1 Mo1 Pt1 P1 158.53(7)
C4_2 Mo1 Pt1 P1 -20.16(8)
Si2 Mo1 Pt1 P1 81.47(4)
C1_2 Mo1 Pt1 Si1 179.66(10)
C2_2 Mo1 Pt1 Si1 -149.80(7)
C4_1 Mo1 Pt1 Si1 41.38(11)
C5_1 Mo1 Pt1 Si1 37.20(7)
C1_1 Mo1 Pt1 Si1 3.50(7)
C5_2 Mo1 Pt1 Si1 144.46(7)
C3_1 Mo1 Pt1 Si1 -21.36(12)
C3_2 Mo1 Pt1 Si1 -167.73(7)
C2_1 Mo1 Pt1 Si1 -26.09(7)
C4_2 Mo1 Pt1 Si1 155.22(7)
Si2 Mo1 Pt1 Si1 -103.15(3)
C1_2 Pt1 P1 C1_3 106.74(11)
Si1 Pt1 P1 C1_3 -69.47(9)
Mo1 Pt1 P1 C1_3 103.44(9)
C1_2 Pt1 P1 C1_5 -15.71(12)
Si1 Pt1 P1 C1_5 168.07(9)
Mo1 Pt1 P1 C1_5 -19.01(10)
C1_2 Pt1 P1 C1_4 -135.42(11)
Si1 Pt1 P1 C1_4 48.37(10)
Mo1 Pt1 P1 C1_4 -138.72(8)
C1_5 P1 C1_3 C6_3 -41.4(2)
C1_4 P1 C1_3 C6_3 64.97(19)
Pt1 P1 C1_3 C6_3 -171.03(15)
C1_5 P1 C1_3 C2_3 87.52(18)
C1_4 P1 C1_3 C2_3 -166.10(17)
Pt1 P1 C1_3 C2_3 -42.09(18)
C6_3 C1_3 C2_3 C3_3 -55.4(3)
P1 C1_3 C2_3 C3_3 173.74(17)
C1_3 C2_3 C3_3 C4_3 55.0(3)
C2_3 C3_3 C4_3 C5_3 -56.0(3)
C3_3 C4_3 C5_3 C6_3 57.3(3)
C4_3 C5_3 C6_3 C1_3 -57.8(3)
C2_3 C1_3 C6_3 C5_3 56.9(3)
P1 C1_3 C6_3 C5_3 -173.03(17)
C1_3 P1 C1_4 C6_4 32.9(2)
C1_5 P1 C1_4 C6_4 142.52(18)
Pt1 P1 C1_4 C6_4 -88.59(18)
C1_3 P1 C1_4 C2_4 156.35(17)
C1_5 P1 C1_4 C2_4 -94.01(18)
Pt1 P1 C1_4 C2_4 34.87(19)
C6_4 C1_4 C2_4 C3_4 -59.6(3)
P1 C1_4 C2_4 C3_4 173.52(17)
C1_4 C2_4 C3_4 C4_4 58.4(3)
C2_4 C3_4 C4_4 C5_4 -53.7(3)
C3_4 C4_4 C5_4 C6_4 52.6(3)
C2_4 C1_4 C6_4 C5_4 57.4(3)
P1 C1_4 C6_4 C5_4 -177.31(17)
C4_4 C5_4 C6_4 C1_4 -55.4(3)
C1_3 P1 C1_5 C2_5 -62.20(19)
C1_4 P1 C1_5 C2_5 -170.76(17)
Pt1 P1 C1_5 C2_5 62.80(19)
C1_3 P1 C1_5 C6_5 172.41(17)
C1_4 P1 C1_5 C6_5 63.85(19)
Pt1 P1 C1_5 C6_5 -62.58(18)
C6_5 C1_5 C2_5 C3_5 -52.0(3)
P1 C1_5 C2_5 C3_5 -177.19(17)
C1_5 C2_5 C3_5 C4_5 55.4(3)
C2_5 C3_5 C4_5 C5_5 -57.6(3)
C3_5 C4_5 C5_5 C6_5 57.8(3)
C4_5 C5_5 C6_5 C1_5 -56.2(3)
C2_5 C1_5 C6_5 C5_5 52.7(3)
P1 C1_5 C6_5 C5_5 179.90(18)
